data_7225941
loop_
_publ_author_name
'Meng, Pan Pan'
'Dang, Li Long'
'Zhang, Xiao Jing'
'Ma, Lu Fang'
'Li, Jian Qiang'
'Gong, Le Le'
'Zhang, Le'
'Meng, Li Na'
'Luo, Feng'

_publ_section_title
;
 A novel MOF showing a ring-like planar Zn6cluster and the coexistence of
 a single, double, and triple wall
;
_journal_issue 34
_journal_name_full CrystEngComm
_journal_page_first 6336
_journal_paper_doi 10.1039/C6CE01007E
_journal_volume 18
_journal_year 2016
_chemical_formula_sum 'C84 H78 N16 O26 Zn6'
_chemical_formula_weight 2119.84
_space_group_crystal_system monoclinic
_space_group_IT_number 4
_space_group_name_Hall 'P 2yb'
_space_group_name_H-M_alt 'P 1 21 1'
_symmetry_space_group_name_Hall 'P 2yb'
_symmetry_space_group_name_H-M 'P 1 21 1'
_atom_sites_solution_hydrogens geom
_audit_creation_method SHELXL-2014/7
_audit_update_record
;
2016-07-12 deposited with the CCDC.
2016-07-14 downloaded from the CCDC.
;
_cell_angle_alpha 90
_cell_angle_beta 103.716(2)
_cell_angle_gamma 90
_cell_formula_units_Z 2
_cell_length_a 14.7409(5)
_cell_length_b 15.3429(6)
_cell_length_c 22.1924(8)
_cell_measurement_reflns_used 9974
_cell_measurement_temperature 296(2)
_cell_measurement_theta_max 24.13
_cell_measurement_theta_min 2.31
_cell_volume 4876.1(3)
_computing_cell_refinement 'Bruker SMART'
_computing_data_collection 'Bruker SMART'
_computing_data_reduction 'Bruker SAINT'
_computing_structure_refinement 'SHELXL-2014/7 (Sheldrick, 2014)'
_computing_structure_solution 'Bruker SHELXTL'
_diffrn_ambient_temperature 296(2)
_diffrn_measured_fraction_theta_full 0.980
_diffrn_measured_fraction_theta_max 0.980
_diffrn_measurement_device_type 'CCD area detector'
_diffrn_measurement_method 'phi and omega scans'
_diffrn_radiation_type MoK\a
_diffrn_radiation_wavelength 0.71073
_diffrn_reflns_av_R_equivalents 0.0573
_diffrn_reflns_av_unetI/netI 0.0933
_diffrn_reflns_Laue_measured_fraction_full 0.980
_diffrn_reflns_Laue_measured_fraction_max 0.980
_diffrn_reflns_limit_h_max 15
_diffrn_reflns_limit_h_min -17
_diffrn_reflns_limit_k_max 17
_diffrn_reflns_limit_k_min -18
_diffrn_reflns_limit_l_max 26
_diffrn_reflns_limit_l_min -26
_diffrn_reflns_number 37052
_diffrn_reflns_point_group_measured_fraction_full 0.907
_diffrn_reflns_point_group_measured_fraction_max 0.907
_diffrn_reflns_theta_full 24.997
_diffrn_reflns_theta_max 24.997
_diffrn_reflns_theta_min 0.944
_exptl_absorpt_coefficient_mu 1.516
_exptl_crystal_colour Yellow
_exptl_crystal_density_diffrn 1.444
_exptl_crystal_description Block
_exptl_crystal_F_000 1828
_exptl_crystal_size_max 0.100
_exptl_crystal_size_mid 0.100
_exptl_crystal_size_min 0.080
_platon_squeeze_details
;
  As the solvent molecules is highly disordered, then they could not 
be exactly determined by single crystal x-ray diffraction. Thus, they 
are treated by Platon Squeeze program. Based on TG and EA analysis, the
squeezed solvent molecules are four DMF molecules.  
 
;
_refine_diff_density_max 0.866
_refine_diff_density_min -0.790
_refine_diff_density_rms 0.168
_refine_ls_abs_structure_details
;
 Flack x determined using 3962 quotients [(I+)-(I-)]/[(I+)+(I-)]
 (Parsons, Flack and Wagner, Acta Cryst. B69 (2013) 249-259).
;
_refine_ls_abs_structure_Flack 0.568(9)
_refine_ls_extinction_method none
_refine_ls_goodness_of_fit_ref 1.026
_refine_ls_hydrogen_treatment constr
_refine_ls_matrix_type full
_refine_ls_number_parameters 985
_refine_ls_number_reflns 15570
_refine_ls_number_restraints 115
_refine_ls_restrained_S_all 1.038
_refine_ls_R_factor_all 0.0803
_refine_ls_R_factor_gt 0.0641
_refine_ls_shift/su_max 0.001
_refine_ls_shift/su_mean 0.000
_refine_ls_structure_factor_coef Fsqd
_refine_ls_weighting_details 'w=1/[\s^2^(Fo^2^)+(0.1087P)^2^] where P=(Fo^2^+2Fc^2^)/3'
_refine_ls_weighting_scheme calc
_refine_ls_wR_factor_gt 0.1760
_refine_ls_wR_factor_ref 0.1827
_reflns_Friedel_coverage 0.778
_reflns_Friedel_fraction_full 0.827
_reflns_Friedel_fraction_max 0.827
_reflns_number_gt 11542
_reflns_number_total 15570
_reflns_threshold_expression 'I > 2\s(I)'
_cod_data_source_file c6ce01007e2.cif
_cod_data_source_block 1
_cod_depositor_comments 'Adding full bibliography for 7225941.cif.'
_cod_database_code 7225941
_shelx_shelxl_version_number 2014/7
_shelx_space_group_comment
;
The symmetry employed for this shelxl refinement is uniquely defined
by the following loop, which should always be used as a source of
symmetry information in preference to the above space-group names.
They are only intended as comments.
;
_shelx_estimated_absorpt_t_min 0.863
_shelx_estimated_absorpt_t_max 0.888

loop_
_space_group_symop_operation_xyz
'x, y, z'
'-x, y+1/2, -z'

loop_
_atom_site_label
_atom_site_type_symbol
_atom_site_fract_x
_atom_site_fract_y
_atom_site_fract_z
_atom_site_U_iso_or_equiv
_atom_site_adp_type
_atom_site_occupancy
_atom_site_site_symmetry_order
_atom_site_calc_flag
_atom_site_refinement_flags_posn
_atom_site_refinement_flags_adp
C68 C 0.1658(8) 0.6744(10) 1.1644(5) 0.042(3) Uani 1 1 d . .
H68 H 0.1663 0.6142 1.1594 0.050 Uiso 1 1 calc R U
C67 C 0.1668(7) 0.7301(8) 1.1131(4) 0.024(2) Uani 1 1 d . .
O10 O 0.1646(6) 0.8761(7) 1.0760(3) 0.052(3) Uani 1 1 d . .
C72 C 0.1654(7) 0.8211(8) 1.1178(5) 0.028(3) Uani 1 1 d . .
C71 C 0.1613(8) 0.8522(11) 1.1808(5) 0.048(4) Uani 1 1 d . .
H71 H 0.1567 0.9118 1.1871 0.057 Uiso 1 1 calc R U
C70 C 0.1640(9) 0.7981(10) 1.2292(5) 0.049(4) Uani 1 1 d . .
H70 H 0.1656 0.8205 1.2683 0.059 Uiso 1 1 calc R U
C69 C 0.1643(8) 0.7083(8) 1.2199(5) 0.030(3) Uani 1 1 d . U
N2 N 0.1635(6) 0.6478(6) 1.2661(4) 0.028(2) Uani 1 1 d . U
O3 O 0.0206(4) 0.7887(5) 0.7548(3) 0.0310(19) Uani 1 1 d . .
C34 C -0.0555(6) 0.7951(7) 0.7732(5) 0.023(2) Uani 1 1 d . .
C35 C -0.1385(8) 0.7848(9) 0.7310(6) 0.043(3) Uani 1 1 d . .
H35 H -0.1363 0.7728 0.6903 0.051 Uiso 1 1 calc R U
C33 C -0.0566(6) 0.8172(8) 0.8351(4) 0.025(2) Uani 1 1 d . .
C38 C -0.1475(7) 0.8168(8) 0.8495(5) 0.032(3) Uani 1 1 d . .
H38 H -0.1503 0.8210 0.8908 0.038 Uiso 1 1 calc R U
C36 C -0.2237(8) 0.7904(9) 0.7432(5) 0.042(3) Uani 1 1 d . .
H36 H -0.2770 0.7810 0.7118 0.050 Uiso 1 1 calc R U
C37 C -0.2318(6) 0.8106(8) 0.8040(4) 0.026(2) Uani 1 1 d . U
N6 N -0.3114(5) 0.8106(7) 0.8271(4) 0.035(2) Uani 1 1 d . .
O19 O 0.2772(6) 0.6263(6) 0.9336(3) 0.048(2) Uani 1 1 d . .
Zn5 Zn 0.15394(9) 0.59981(10) 0.95404(6) 0.0347(4) Uani 1 1 d . .
O12 O 0.1668(6) 0.6030(7) 1.0485(3) 0.047(2) Uani 1 1 d . .
O11 O 0.1592(5) 0.7287(6) 1.0012(3) 0.037(2) Uani 1 1 d . .
C66 C 0.1638(7) 0.6870(10) 1.0534(5) 0.037(3) Uani 1 1 d . .
O20 O 0.2836(6) 0.8632(9) 0.9727(4) 0.073(3) Uani 1 1 d . .
Zn6 Zn 0.14892(9) 0.86595(11) 0.98783(6) 0.0387(4) Uani 1 1 d . .
O2 O 0.1053(4) 0.8185(5) 0.8802(3) 0.0322(19) Uani 1 1 d . .
C32 C 0.0217(7) 0.8284(8) 0.8873(5) 0.031(3) Uani 1 1 d . .
N7 N 0.1450(6) 1.0064(5) 0.9836(4) 0.046(3) Uani 1 1 d G U
C6 C 0.2157(6) 1.0530(6) 1.0232(4) 0.117(8) Uani 1 1 d G .
H6 H 0.2607 1.0237 1.0527 0.140 Uiso 1 1 calc R U
C7 C 0.2190(7) 1.1432(6) 1.0186(5) 0.114(8) Uani 1 1 d G .
H7 H 0.2663 1.1743 1.0451 0.137 Uiso 1 1 calc R U
C8 C 0.1517(8) 1.1869(5) 0.9745(5) 0.046(4) Uani 1 1 d G .
C9 C 0.0810(6) 1.1404(6) 0.9349(4) 0.059(4) Uani 1 1 d G .
H9 H 0.0360 1.1696 0.9054 0.071 Uiso 1 1 calc R U
C10 C 0.0777(5) 1.0501(6) 0.9395(4) 0.073(5) Uani 1 1 d G .
H10 H 0.0304 1.0190 0.9130 0.088 Uiso 1 1 calc R U
O1 O 0.0108(4) 0.8561(6) 0.9391(3) 0.038(2) Uani 1 1 d . .
N8 N 0.1564(5) 1.4638(4) 0.9574(3) 0.028(2) Uani 1 1 d G .
C1 C 0.2397(4) 1.4191(5) 0.9792(4) 0.086(6) Uani 1 1 d G .
H1 H 0.2957 1.4497 0.9907 0.103 Uiso 1 1 calc R U
C2 C 0.2395(5) 1.3288(5) 0.9839(5) 0.081(5) Uani 1 1 d G .
H2 H 0.2952 1.2989 0.9985 0.097 Uiso 1 1 calc R U
C3 C 0.1558(6) 1.2831(4) 0.9667(4) 0.037(3) Uani 1 1 d G .
C4 C 0.0725(5) 1.3278(5) 0.9449(4) 0.053(4) Uani 1 1 d G .
H4 H 0.0166 1.2973 0.9334 0.064 Uiso 1 1 calc R U
C5 C 0.0727(4) 1.4182(5) 0.9403(3) 0.054(4) Uani 1 1 d G .
H5 H 0.0170 1.4481 0.9257 0.065 Uiso 1 1 calc R U
C40 C 0.2274(11) 0.0772(12) 0.8086(10) 0.089(7) Uani 1 1 d . .
H40 H 0.2817 0.1063 0.8281 0.107 Uiso 1 1 calc R U
C39 C 0.2326(10) -0.0090(10) 0.8054(8) 0.059(4) Uani 1 1 d . U
H39 H 0.2908 -0.0359 0.8130 0.070 Uiso 1 1 calc R U
N9 N 0.1569(6) -0.0564(8) 0.7916(5) 0.039(3) Uani 1 1 d . .
C43 C 0.0819(11) -0.0125(10) 0.7743(8) 0.064(4) Uani 1 1 d . U
H43 H 0.0270 -0.0448 0.7644 0.077 Uiso 1 1 calc R U
C47 C 0.0650(11) 0.2663(10) 0.7596(8) 0.064(5) Uani 1 1 d . .
H47 H 0.0109 0.2356 0.7416 0.077 Uiso 1 1 calc R U
C48 C 0.0660(10) 0.3562(10) 0.7588(7) 0.061(4) Uani 1 1 d . .
H48 H 0.0129 0.3859 0.7378 0.073 Uiso 1 1 calc R U
C46 C 0.1507(10) 0.2205(9) 0.7892(6) 0.046(4) Uani 1 1 d . .
N10 N 0.1443(7) 0.4033(8) 0.7886(4) 0.041(3) Uani 1 1 d . .
C45 C 0.2215(9) 0.2722(9) 0.8214(8) 0.061(5) Uani 1 1 d . .
H45 H 0.2749 0.2455 0.8450 0.073 Uiso 1 1 calc R U
C44 C 0.2172(10) 0.3596(11) 0.8205(7) 0.063(4) Uani 1 1 d . .
H44 H 0.2678 0.3908 0.8433 0.076 Uiso 1 1 calc R U
C42 C 0.0720(11) 0.0705(13) 0.7687(9) 0.085(6) Uani 1 1 d . .
H42 H 0.0137 0.0956 0.7531 0.102 Uiso 1 1 calc R U
C41 C 0.1558(9) 0.1238(9) 0.7876(5) 0.039(3) Uani 1 1 d . .
Zn2 Zn 0.15251(8) 0.80752(9) 0.80565(6) 0.0288(3) Uani 1 1 d . .
C11 C 1.0278(7) 0.5999(8) 0.8518(5) 0.031(3) Uani 1 1 d . .
C12 C 0.9432(6) 0.5851(7) 0.7999(4) 0.019(2) Uani 1 1 d . .
C13 C 0.8574(7) 0.5875(7) 0.8156(4) 0.024(2) Uani 1 1 d . .
H13 H 0.8565 0.5990 0.8566 0.029 Uiso 1 1 calc R U
C14 C 0.7722(7) 0.5736(8) 0.7728(5) 0.029(3) Uani 1 1 d . .
C15 C 0.7780(7) 0.5503(10) 0.7140(5) 0.043(3) Uani 1 1 d . .
H15 H 0.7234 0.5352 0.6853 0.051 Uiso 1 1 calc R U
C16 C 0.8586(7) 0.5484(10) 0.6963(5) 0.040(4) Uani 1 1 d . .
H16 H 0.8582 0.5362 0.6552 0.048 Uiso 1 1 calc R U
C17 C 0.9472(7) 0.5655(7) 0.7407(4) 0.025(2) Uani 1 1 d . .
C18 C 0.2882(6) 0.5142(7) 0.6939(4) 0.024(2) Uani 1 1 d . .
C19 C 0.3698(6) 0.5379(7) 0.7471(4) 0.022(2) Uani 1 1 d . .
C20 C 0.3609(7) 0.5537(8) 0.8070(5) 0.030(3) Uani 1 1 d . .
C21 C 0.4472(7) 0.5741(10) 0.8541(5) 0.047(4) Uani 1 1 d . .
H21 H 0.4445 0.5880 0.8944 0.056 Uiso 1 1 calc R U
C22 C 0.5309(8) 0.5724(10) 0.8381(5) 0.049(4) Uani 1 1 d . .
H22 H 0.5859 0.5805 0.8683 0.059 Uiso 1 1 calc R U
C23 C 0.5341(7) 0.5589(8) 0.7773(5) 0.030(3) Uani 1 1 d . .
C24 C 0.4566(7) 0.5360(10) 0.7333(5) 0.043(3) Uani 1 1 d . .
H24 H 0.4619 0.5192 0.6940 0.051 Uiso 1 1 calc R U
C25 C 0.2803(7) 0.7483(8) 0.7286(5) 0.031(3) Uani 1 1 d . .
C26 C 0.3583(7) 0.7918(8) 0.8410(5) 0.030(3) Uani 1 1 d . .
C27 C 0.3646(6) 0.7713(9) 0.7800(5) 0.035(3) Uani 1 1 d . U
C28 C 0.4500(6) 0.7715(8) 0.7622(5) 0.033(3) Uani 1 1 d . .
H28 H 0.4529 0.7559 0.7222 0.039 Uiso 1 1 calc R U
C29 C 0.5300(7) 0.7958(9) 0.8062(5) 0.039(3) Uani 1 1 d . .
C30 C 0.5269(8) 0.8125(11) 0.8679(5) 0.058(5) Uani 1 1 d . .
H30 H 0.5816 0.8246 0.8974 0.070 Uiso 1 1 calc R U
C31 C 0.4435(6) 0.8111(9) 0.8843(5) 0.039(3) Uani 1 1 d . .
H31 H 0.4423 0.8230 0.9252 0.047 Uiso 1 1 calc R U
C49 C 0.2306(9) 1.2942(11) 0.6475(7) 0.064(5) Uani 1 1 d . .
H49 H 0.2818 1.3237 0.6713 0.076 Uiso 1 1 calc R U
C50 C 0.2331(10) 1.2063(11) 0.6482(9) 0.075(5) Uani 1 1 d . U
H50 H 0.2870 1.1786 0.6699 0.090 Uiso 1 1 calc R U
C51 C 0.1626(7) 1.1588(8) 0.6196(6) 0.033(3) Uani 1 1 d . .
C52 C 0.0863(11) 1.2054(10) 0.5886(10) 0.085(6) Uani 1 1 d . .
H52 H 0.0326 1.1760 0.5681 0.102 Uiso 1 1 calc R U
C53 C 0.0880(11) 1.2948(12) 0.5873(8) 0.083(5) Uani 1 1 d . U
H53 H 0.0349 1.3236 0.5654 0.099 Uiso 1 1 calc R U
C54 C 0.2331(10) 0.9209(10) 0.6362(9) 0.077(5) Uani 1 1 d . .
H54 H 0.2897 0.8911 0.6450 0.092 Uiso 1 1 calc R U
C55 C 0.2383(9) 1.0113(9) 0.6382(8) 0.066(5) Uani 1 1 d . U
H55 H 0.2958 1.0377 0.6539 0.079 Uiso 1 1 calc R U
C56 C 0.1603(7) 1.0632(8) 0.6177(6) 0.034(3) Uani 1 1 d . U
C57 C 0.0794(9) 1.0149(9) 0.6053(7) 0.060(4) Uani 1 1 d . U
H57 H 0.0222 1.0436 0.5948 0.071 Uiso 1 1 calc R U
C58 C 0.0807(9) 0.9243(9) 0.6081(7) 0.054(4) Uani 1 1 d . U
H58 H 0.0233 0.8959 0.5986 0.065 Uiso 1 1 calc R U
C59 C 0.1528(8) 0.6480(8) 0.5324(5) 0.028(3) Uani 1 1 d . .
C60 C 0.1563(7) 0.6053(9) 0.4737(4) 0.029(3) Uani 1 1 d . U
C61 C 0.1589(7) 0.6525(8) 0.4218(5) 0.031(3) Uani 1 1 d . U
H61 H 0.1588 0.7128 0.4255 0.037 Uiso 1 1 calc R U
C62 C 0.1616(8) 0.6185(8) 0.3639(5) 0.031(3) Uani 1 1 d . U
C63 C 0.1633(8) 0.5283(7) 0.3597(4) 0.030(3) Uani 1 1 d . .
H63 H 0.1658 0.5034 0.3220 0.036 Uiso 1 1 calc R U
C64 C 0.1615(8) 0.4723(10) 0.4102(5) 0.041(3) Uani 1 1 d . .
H64 H 0.1620 0.4121 0.4052 0.049 Uiso 1 1 calc R U
C65 C 0.1586(7) 0.5099(7) 0.4703(5) 0.022(2) Uani 1 1 d . U
N1 N 0.1629(8) 0.6741(8) 0.3170(5) 0.051(3) Uani 1 1 d . .
N3 N 0.6206(5) 0.5596(7) 0.7570(4) 0.037(3) Uani 1 1 d . .
N4 N 0.6912(6) 0.5767(6) 0.7970(4) 0.032(2) Uani 1 1 d . .
N5 N 0.6150(6) 0.7933(7) 0.7867(4) 0.043(3) Uani 1 1 d . .
N11 N 0.1601(6) 1.3421(7) 0.6151(4) 0.034(3) Uani 1 1 d . .
N12 N 0.1587(6) 0.8735(7) 0.6235(4) 0.032(3) Uani 1 1 d . .
O4 O 0.2798(4) 0.7879(6) 0.8607(3) 0.037(2) Uani 1 1 d . .
O5 O 0.1981(5) 0.7455(7) 0.7385(3) 0.045(2) Uani 1 1 d . .
O6 O 0.2883(5) 0.7321(6) 0.6755(3) 0.034(2) Uani 1 1 d . .
O7 O 0.1515(5) 0.6079(6) 0.5833(4) 0.040(2) Uani 1 1 d . .
O8 O 0.1458(6) 0.7291(6) 0.5320(3) 0.038(2) Uani 1 1 d . U
O9 O 0.1527(6) 0.4561(6) 0.5126(4) 0.046(2) Uani 1 1 d . .
O13 O 0.2788(4) 0.5565(6) 0.8252(3) 0.040(2) Uani 1 1 d . .
O14 O 0.2033(5) 0.5232(6) 0.6989(3) 0.038(2) Uani 1 1 d . .
O15 O 0.3030(5) 0.4878(6) 0.6452(3) 0.040(2) Uani 1 1 d . .
O16 O 1.0191(5) 0.6115(7) 0.9054(3) 0.046(2) Uani 1 1 d . .
O17 O 1.1091(4) 0.5961(6) 0.8423(3) 0.040(2) Uani 1 1 d . U
O18 O 1.0232(4) 0.5571(6) 0.7204(3) 0.035(2) Uani 1 1 d . .
O21 O 0.0211(5) 0.4837(6) 0.6114(3) 0.040(2) Uani 1 1 d . .
O22 O 0.0286(5) 0.7245(6) 0.6442(4) 0.044(2) Uani 1 1 d . .
Zn1 Zn 0.15240(8) 0.53879(9) 0.77490(6) 0.0276(3) Uani 1 1 d . .
Zn3 Zn 0.15565(9) 0.74224(9) 0.62598(6) 0.0286(3) Uani 1 1 d . .
Zn4 Zn 0.15737(9) 0.47769(9) 0.59980(5) 0.0282(3) Uani 1 1 d . .

loop_
_atom_site_aniso_label
_atom_site_aniso_U_11
_atom_site_aniso_U_22
_atom_site_aniso_U_33
_atom_site_aniso_U_23
_atom_site_aniso_U_13
_atom_site_aniso_U_12
C68 0.041(7) 0.067(10) 0.018(6) 0.006(6) 0.007(5) 0.021(7)
C67 0.021(5) 0.032(7) 0.018(5) -0.006(5) 0.004(4) 0.001(5)
O10 0.058(6) 0.065(7) 0.032(4) 0.025(5) 0.009(4) -0.016(5)
C72 0.029(6) 0.025(7) 0.026(6) 0.007(5) -0.005(4) -0.006(5)
C71 0.056(8) 0.068(11) 0.026(6) -0.025(7) 0.022(5) -0.006(7)
C70 0.063(8) 0.067(11) 0.013(5) 0.008(7) 0.002(5) 0.003(8)
C69 0.038(6) 0.020(6) 0.033(6) 0.017(5) 0.010(4) 0.006(5)
N2 0.046(5) 0.012(5) 0.026(5) 0.009(4) 0.006(4) 0.007(4)
O3 0.018(4) 0.047(6) 0.030(4) 0.001(4) 0.010(3) -0.005(4)
C34 0.010(5) 0.011(6) 0.047(6) 0.005(5) 0.002(4) 0.006(4)
C35 0.042(7) 0.038(8) 0.047(7) 0.000(7) 0.008(6) -0.016(6)
C33 0.019(5) 0.031(7) 0.026(5) 0.005(5) 0.004(4) -0.009(5)
C38 0.023(6) 0.028(7) 0.044(6) 0.013(6) 0.006(5) -0.002(5)
C36 0.030(6) 0.060(10) 0.030(6) -0.005(6) -0.003(5) -0.008(6)
C37 0.009(4) 0.044(6) 0.023(4) -0.002(4) 0.001(3) -0.002(4)
N6 0.017(4) 0.049(7) 0.040(5) -0.005(5) 0.010(4) -0.002(5)
O19 0.044(5) 0.066(7) 0.035(4) -0.018(5) 0.010(4) 0.002(5)
Zn5 0.0293(7) 0.0506(10) 0.0234(7) -0.0043(7) 0.0050(5) -0.0021(7)
O12 0.080(6) 0.045(6) 0.016(4) -0.016(4) 0.013(4) 0.004(5)
O11 0.035(5) 0.046(6) 0.026(4) 0.008(4) 0.000(3) 0.006(4)
C66 0.022(6) 0.076(11) 0.013(5) -0.002(6) 0.003(4) 0.005(6)
O20 0.037(5) 0.134(11) 0.055(5) -0.003(7) 0.023(4) -0.013(6)
Zn6 0.0285(7) 0.0566(11) 0.0277(7) 0.0136(7) 0.0003(5) -0.0060(7)
O2 0.015(4) 0.039(5) 0.040(4) 0.010(4) 0.002(3) 0.002(4)
C32 0.029(6) 0.035(8) 0.032(6) 0.015(6) 0.011(5) -0.002(5)
N7 0.067(7) 0.024(6) 0.038(5) 0.016(5) -0.007(5) -0.020(5)
C6 0.113(16) 0.081(16) 0.123(17) -0.024(14) -0.037(13) -0.023(14)
C7 0.090(15) 0.059(14) 0.18(2) -0.034(15) 0.013(15) -0.028(12)
C8 0.059(9) 0.044(10) 0.031(6) 0.007(7) 0.004(6) -0.010(7)
C9 0.087(12) 0.035(9) 0.057(9) -0.006(8) 0.023(8) 0.005(8)
C10 0.067(11) 0.060(12) 0.085(11) 0.011(10) 0.002(9) 0.009(10)
O1 0.017(4) 0.075(7) 0.022(4) -0.007(4) 0.005(3) -0.009(4)
N8 0.031(6) 0.030(6) 0.022(4) -0.009(4) 0.004(4) -0.002(4)
C1 0.039(9) 0.097(15) 0.107(13) 0.034(12) -0.013(8) 0.013(9)
C2 0.080(12) 0.051(11) 0.093(12) 0.011(10) -0.015(9) -0.002(10)
C3 0.050(8) 0.034(8) 0.029(6) -0.003(6) 0.013(5) -0.011(6)
C4 0.055(9) 0.050(10) 0.058(8) -0.006(8) 0.020(7) -0.016(8)
C5 0.054(9) 0.055(11) 0.055(8) -0.011(8) 0.016(7) -0.010(8)
C40 0.042(9) 0.051(12) 0.165(19) -0.034(12) 0.006(10) -0.008(9)
C39 0.036(7) 0.032(8) 0.105(9) -0.002(7) 0.013(6) 0.014(6)
N9 0.015(5) 0.051(8) 0.049(6) -0.004(6) 0.002(4) -0.003(5)
C43 0.062(8) 0.026(8) 0.097(9) 0.000(7) 0.004(7) -0.030(7)
C47 0.057(9) 0.027(9) 0.092(11) 0.014(8) -0.017(8) 0.000(7)
C48 0.043(8) 0.045(10) 0.084(10) 0.008(9) -0.006(7) -0.014(7)
C46 0.066(10) 0.027(9) 0.052(8) -0.005(7) 0.030(7) -0.015(7)
N10 0.031(6) 0.066(9) 0.026(5) 0.012(6) 0.004(4) -0.003(6)
C45 0.038(8) 0.023(8) 0.106(12) 0.020(8) -0.014(7) 0.001(7)
C44 0.046(8) 0.049(10) 0.082(10) -0.005(9) -0.010(7) 0.009(8)
C42 0.049(10) 0.080(15) 0.113(14) -0.003(12) -0.006(9) -0.021(10)
C41 0.060(9) 0.040(9) 0.024(6) -0.004(6) 0.025(6) -0.015(7)
Zn2 0.0158(6) 0.0385(9) 0.0329(7) 0.0002(6) 0.0074(5) 0.0014(6)
C11 0.025(6) 0.035(7) 0.029(6) -0.009(6) -0.002(4) -0.003(5)
C12 0.016(5) 0.011(6) 0.029(5) 0.004(5) 0.005(4) 0.002(4)
C13 0.024(5) 0.027(7) 0.026(5) 0.008(5) 0.014(4) 0.008(5)
C14 0.021(5) 0.029(7) 0.041(6) -0.010(6) 0.015(5) 0.003(5)
C15 0.011(5) 0.073(10) 0.042(6) -0.019(7) 0.000(5) -0.004(6)
C16 0.016(5) 0.080(11) 0.025(5) -0.009(7) 0.007(4) 0.004(6)
C17 0.020(5) 0.028(7) 0.025(5) 0.000(5) 0.005(4) -0.008(5)
C18 0.016(5) 0.024(7) 0.029(5) 0.004(5) 0.000(4) -0.005(5)
C19 0.016(5) 0.017(6) 0.031(5) -0.003(5) 0.004(4) 0.005(5)
C20 0.021(5) 0.036(7) 0.037(6) -0.004(6) 0.012(5) -0.007(5)
C21 0.013(5) 0.095(12) 0.033(6) -0.023(7) 0.007(4) 0.014(6)
C22 0.020(6) 0.083(12) 0.045(7) -0.017(8) 0.007(5) -0.008(6)
C23 0.024(6) 0.022(7) 0.044(6) -0.012(6) 0.004(5) 0.000(5)
C24 0.017(5) 0.077(11) 0.037(6) 0.006(7) 0.013(5) -0.006(6)
C25 0.018(6) 0.026(7) 0.048(7) -0.008(6) 0.009(5) 0.002(5)
C26 0.021(5) 0.045(8) 0.032(5) -0.007(6) 0.020(4) 0.001(5)
C27 0.008(5) 0.048(7) 0.048(6) 0.006(6) 0.007(4) 0.002(5)
C28 0.012(5) 0.043(8) 0.044(6) -0.016(6) 0.006(5) -0.008(5)
C29 0.029(6) 0.040(8) 0.048(7) 0.025(6) 0.006(5) 0.008(6)
C30 0.017(6) 0.115(14) 0.037(7) -0.019(8) -0.003(5) 0.001(7)
C31 0.015(5) 0.066(10) 0.035(6) -0.023(6) 0.002(4) -0.004(6)
C49 0.040(8) 0.053(11) 0.087(11) -0.024(10) -0.008(8) -0.020(8)
C50 0.043(7) 0.044(9) 0.122(11) 0.022(9) -0.013(7) 0.000(7)
C51 0.026(6) 0.025(8) 0.047(7) 0.012(6) 0.007(5) -0.003(5)
C52 0.063(10) 0.031(9) 0.132(16) -0.001(10) -0.036(10) -0.007(8)
C53 0.059(8) 0.062(10) 0.106(10) 0.018(9) -0.021(7) -0.006(8)
C54 0.047(10) 0.032(9) 0.152(16) 0.010(11) 0.023(10) 0.021(8)
C55 0.040(7) 0.032(8) 0.114(10) 0.000(8) -0.007(7) -0.007(6)
C56 0.023(5) 0.018(7) 0.058(7) -0.015(6) 0.005(5) 0.006(5)
C57 0.035(7) 0.026(7) 0.101(9) 0.012(7) -0.017(6) 0.003(6)
C58 0.038(7) 0.027(7) 0.088(8) -0.010(7) -0.001(6) -0.021(6)
C59 0.037(6) 0.026(7) 0.018(5) -0.006(5) 0.003(4) -0.004(5)
C60 0.031(5) 0.050(7) 0.008(4) -0.008(5) 0.009(4) -0.001(5)
C61 0.040(5) 0.014(5) 0.036(5) -0.017(4) 0.004(4) -0.004(4)
C62 0.044(6) 0.037(7) 0.017(5) -0.008(5) 0.019(4) 0.007(5)
C63 0.052(7) 0.022(7) 0.016(5) -0.001(5) 0.008(4) -0.001(6)
C64 0.046(7) 0.036(8) 0.033(6) 0.003(6) -0.005(5) -0.007(6)
C65 0.042(6) 0.006(5) 0.021(5) -0.006(4) 0.013(4) 0.002(4)
N1 0.081(8) 0.041(7) 0.036(6) 0.002(6) 0.026(6) 0.005(6)
N3 0.007(4) 0.067(8) 0.036(5) -0.015(5) 0.004(4) -0.008(4)
N4 0.017(5) 0.023(6) 0.058(6) 0.006(5) 0.013(4) 0.004(4)
N5 0.020(5) 0.058(8) 0.046(5) -0.016(6) 0.002(4) -0.002(5)
N11 0.029(5) 0.037(7) 0.040(5) -0.012(5) 0.013(4) -0.012(5)
N12 0.025(5) 0.047(8) 0.023(5) -0.018(5) 0.005(4) -0.006(5)
O4 0.012(3) 0.053(6) 0.049(4) -0.008(5) 0.014(3) 0.004(4)
O5 0.013(4) 0.074(7) 0.043(4) -0.030(5) -0.004(3) 0.010(4)
O6 0.019(4) 0.045(6) 0.036(4) -0.018(4) 0.004(3) -0.007(4)
O7 0.040(5) 0.047(6) 0.030(4) -0.021(4) 0.002(3) -0.002(4)
O8 0.062(4) 0.027(4) 0.028(4) -0.015(3) 0.017(3) -0.002(4)
O9 0.072(6) 0.032(6) 0.033(4) -0.004(4) 0.011(4) 0.004(5)
O13 0.014(4) 0.070(7) 0.038(4) 0.001(4) 0.013(3) 0.006(4)
O14 0.023(4) 0.077(7) 0.015(3) 0.000(4) 0.004(3) -0.008(4)
O15 0.029(4) 0.058(6) 0.033(4) -0.012(4) 0.008(3) -0.002(4)
O16 0.031(4) 0.085(8) 0.021(4) -0.002(5) 0.002(3) 0.009(5)
O17 0.010(3) 0.074(6) 0.038(4) -0.012(4) 0.012(3) -0.006(4)
O18 0.014(3) 0.064(6) 0.027(4) -0.014(4) 0.008(3) 0.009(4)
O21 0.038(5) 0.048(6) 0.035(4) -0.014(4) 0.010(3) -0.010(4)
O22 0.025(4) 0.054(6) 0.054(5) -0.023(5) 0.009(4) -0.007(4)
Zn1 0.0163(6) 0.0356(8) 0.0330(6) 0.0008(6) 0.0098(5) 0.0006(6)
Zn3 0.0290(7) 0.0294(9) 0.0263(7) -0.0103(6) 0.0041(5) -0.0010(6)
Zn4 0.0320(7) 0.0297(8) 0.0224(6) 0.0008(6) 0.0053(5) -0.0038(6)

loop_
_atom_type_symbol
_atom_type_description
_atom_type_scat_dispersion_real
_atom_type_scat_dispersion_imag
_atom_type_scat_source
C C 0.0033 0.0016 'International Tables Vol C Tables 4.2.6.8 and 6.1.1.4'
H H 0.0000 0.0000 'International Tables Vol C Tables 4.2.6.8 and 6.1.1.4'
N N 0.0061 0.0033 'International Tables Vol C Tables 4.2.6.8 and 6.1.1.4'
O O 0.0106 0.0060 'International Tables Vol C Tables 4.2.6.8 and 6.1.1.4'
Zn Zn 0.2839 1.4301 'International Tables Vol C Tables 4.2.6.8 and 6.1.1.4'

loop_
_geom_angle_atom_site_label_1
_geom_angle_atom_site_label_2
_geom_angle_atom_site_label_3
_geom_angle
_geom_angle_site_symmetry_1
_geom_angle_site_symmetry_3
C69 C68 C67 120.4(13) . .
C69 C68 H68 119.8 . .
C67 C68 H68 119.8 . .
C72 C67 C68 122.3(10) . .
C72 C67 C66 121.2(11) . .
C68 C67 C66 116.4(12) . .
C72 O10 Zn6 132.7(9) . .
O10 C72 C67 127.8(11) . .
O10 C72 C71 118.9(12) . .
C67 C72 C71 113.2(11) . .
C70 C71 C72 123.2(13) . .
C70 C71 H71 118.4 . .
C72 C71 H71 118.4 . .
C71 C70 C69 119.5(11) . .
C71 C70 H70 120.2 . .
C69 C70 H70 120.2 . .
C68 C69 N2 115.1(11) . .
C68 C69 C70 121.3(12) . .
N2 C69 C70 123.6(11) . .
N1 N2 C69 118.3(10) 1_556 .
C34 O3 Zn2 127.5(6) . .
O3 C34 C35 118.9(10) . .
O3 C34 C33 122.5(8) . .
C35 C34 C33 118.6(9) . .
C36 C35 C34 125.6(12) . .
C36 C35 H35 117.2 . .
C34 C35 H35 117.2 . .
C34 C33 C32 128.1(9) . .
C34 C33 C38 115.8(9) . .
C32 C33 C38 115.5(9) . .
C37 C38 C33 123.2(10) . .
C37 C38 H38 118.4 . .
C33 C38 H38 118.4 . .
C35 C36 C37 119.9(10) . .
C35 C36 H36 120.1 . .
C37 C36 H36 120.1 . .
N6 C37 C38 114.6(8) . .
N6 C37 C36 128.4(9) . .
C38 C37 C36 116.0(9) . .
N5 N6 C37 113.5(8) 1_455 .
O19 Zn5 O16 133.1(3) . 1_455
O19 Zn5 O12 110.7(3) . .
O16 Zn5 O12 112.4(3) 1_455 .
O19 Zn5 N8 101.6(3) . 1_545
O16 Zn5 N8 96.5(4) 1_455 1_545
O12 Zn5 N8 89.4(3) . 1_545
O19 Zn5 O11 89.6(3) . .
O16 Zn5 O11 95.3(3) 1_455 .
O12 Zn5 O11 61.1(3) . .
N8 Zn5 O11 150.5(3) 1_545 .
O19 Zn5 O17 79.4(3) . 1_455
O16 Zn5 O17 57.4(2) 1_455 1_455
O12 Zn5 O17 169.7(3) . 1_455
N8 Zn5 O17 90.7(3) 1_545 1_455
O11 Zn5 O17 118.3(3) . 1_455
O19 Zn5 C66 102.6(3) . .
O16 Zn5 C66 105.1(3) 1_455 .
O12 Zn5 C66 30.3(4) . .
N8 Zn5 C66 119.7(4) 1_545 .
O11 Zn5 C66 30.9(4) . .
O17 Zn5 C66 147.8(4) 1_455 .
O19 Zn5 C11 107.7(3) . 1_455
O16 Zn5 C11 28.3(3) 1_455 1_455
O12 Zn5 C11 140.5(3) . 1_455
N8 Zn5 C11 92.0(3) 1_545 1_455
O11 Zn5 C11 110.6(3) . 1_455
O17 Zn5 C11 29.2(3) 1_455 1_455
C66 Zn5 C11 130.0(4) . 1_455
C66 O12 Zn5 96.5(7) . .
C66 O11 Zn6 126.4(9) . .
C66 O11 Zn5 88.3(8) . .
Zn6 O11 Zn5 144.9(4) . .
O12 C66 O11 114.0(10) . .
O12 C66 C67 121.9(11) . .
O11 C66 C67 124.1(14) . .
O12 C66 Zn5 53.3(5) . .
O11 C66 Zn5 60.8(6) . .
C67 C66 Zn5 174.9(10) . .
O10 Zn6 O1 113.8(3) . .
O10 Zn6 O20 106.0(4) . .
O1 Zn6 O20 140.1(3) . .
O10 Zn6 O11 87.2(4) . .
O1 Zn6 O11 91.7(3) . .
O20 Zn6 O11 87.9(4) . .
O10 Zn6 N7 87.6(4) . .
O1 Zn6 N7 92.1(4) . .
O20 Zn6 N7 91.7(4) . .
O11 Zn6 N7 174.5(3) . .
O10 Zn6 O2 164.6(3) . .
O1 Zn6 O2 57.8(2) . .
O20 Zn6 O2 82.9(3) . .
O11 Zn6 O2 80.5(3) . .
N7 Zn6 O2 104.9(3) . .
C32 O2 Zn2 131.2(6) . .
C32 O2 Zn6 83.2(6) . .
Zn2 O2 Zn6 142.7(3) . .
O1 C32 O2 118.7(9) . .
O1 C32 C33 121.2(9) . .
O2 C32 C33 119.7(9) . .
C6 N7 C10 120.0 . .
C6 N7 Zn6 118.5(5) . .
C10 N7 Zn6 121.3(5) . .
N7 C6 C7 120.0 . .
N7 C6 H6 120.0 . .
C7 C6 H6 120.0 . .
C6 C7 C8 120.0 . .
C6 C7 H7 120.0 . .
C8 C7 H7 120.0 . .
C9 C8 C7 120.0 . .
C9 C8 C3 118.8(8) . .
C7 C8 C3 121.2(8) . .
C8 C9 C10 120.0 . .
C8 C9 H9 120.0 . .
C10 C9 H9 120.0 . .
C9 C10 N7 120.0 . .
C9 C10 H10 120.0 . .
N7 C10 H10 120.0 . .
C32 O1 Zn6 100.2(6) . .
C1 N8 C5 120.0 . .
C1 N8 Zn5 120.8(4) . 1_565
C5 N8 Zn5 119.2(4) . 1_565
N8 C1 C2 120.0 . .
N8 C1 H1 120.0 . .
C2 C1 H1 120.0 . .
C1 C2 C3 120.0 . .
C1 C2 H2 120.0 . .
C3 C2 H2 120.0 . .
C4 C3 C2 120.0 . .
C4 C3 C8 118.2(7) . .
C2 C3 C8 121.7(7) . .
C5 C4 C3 120.0 . .
C5 C4 H4 120.0 . .
C3 C4 H4 120.0 . .
C4 C5 N8 120.0 . .
C4 C5 H5 120.0 . .
N8 C5 H5 120.0 . .
C41 C40 C39 126.6(16) . .
C41 C40 H40 116.7 . .
C39 C40 H40 116.7 . .
N9 C39 C40 120.7(14) . .
N9 C39 H39 119.7 . .
C40 C39 H39 119.7 . .
C43 N9 C39 114.1(13) . .
C43 N9 Zn2 120.8(9) . 1_545
C39 N9 Zn2 124.7(9) . 1_545
N9 C43 C42 128.6(15) . .
N9 C43 H43 115.7 . .
C42 C43 H43 115.7 . .
C48 C47 C46 118.4(14) . .
C48 C47 H47 120.8 . .
C46 C47 H47 120.8 . .
C47 C48 N10 121.7(14) . .
C47 C48 H48 119.1 . .
N10 C48 H48 119.1 . .
C45 C46 C47 115.3(13) . .
C45 C46 C41 123.6(13) . .
C47 C46 C41 120.9(12) . .
C44 N10 C48 117.9(14) . .
C44 N10 Zn1 120.7(10) . .
C48 N10 Zn1 121.0(9) . .
C44 C45 C46 122.9(14) . .
C44 C45 H45 118.6 . .
C46 C45 H45 118.6 . .
N10 C44 C45 123.0(15) . .
N10 C44 H44 118.5 . .
C45 C44 H44 118.5 . .
C43 C42 C41 117.3(17) . .
C43 C42 H42 121.3 . .
C41 C42 H42 121.3 . .
C40 C41 C42 111.3(16) . .
C40 C41 C46 126.6(13) . .
C42 C41 C46 121.5(13) . .
O2 Zn2 O4 88.1(3) . .
O2 Zn2 O5 156.7(4) . .
O4 Zn2 O5 87.2(3) . .
O2 Zn2 O3 89.8(3) . .
O4 Zn2 O3 162.8(4) . .
O5 Zn2 O3 88.0(3) . .
O2 Zn2 N9 93.9(4) . 1_565
O4 Zn2 N9 100.4(4) . 1_565
O5 Zn2 N9 109.3(4) . 1_565
O3 Zn2 N9 96.8(3) . 1_565
O16 C11 O17 119.0(9) . .
O16 C11 C12 120.1(9) . .
O17 C11 C12 120.8(9) . .
O16 C11 Zn5 51.0(5) . 1_655
O17 C11 Zn5 68.4(5) . 1_655
C12 C11 Zn5 166.7(8) . 1_655
C17 C12 C13 119.8(9) . .
C17 C12 C11 123.8(8) . .
C13 C12 C11 116.4(9) . .
C12 C13 C14 123.4(9) . .
C12 C13 H13 118.3 . .
C14 C13 H13 118.3 . .
C15 C14 C13 115.8(9) . .
C15 C14 N4 127.9(10) . .
C13 C14 N4 115.9(9) . .
C16 C15 C14 123.0(10) . .
C16 C15 H15 118.5 . .
C14 C15 H15 118.5 . .
C15 C16 C17 120.7(10) . .
C15 C16 H16 119.6 . .
C17 C16 H16 119.6 . .
O18 C17 C12 126.2(9) . .
O18 C17 C16 116.8(8) . .
C12 C17 C16 117.0(8) . .
O15 C18 O14 119.4(9) . .
O15 C18 C19 119.6(8) . .
O14 C18 C19 121.0(9) . .
O15 C18 Zn4 57.3(5) . .
O14 C18 Zn4 62.1(5) . .
C19 C18 Zn4 176.3(7) . .
C24 C19 C20 121.1(9) . .
C24 C19 C18 115.3(9) . .
C20 C19 C18 123.4(8) . .
O13 C20 C19 125.5(9) . .
O13 C20 C21 117.4(9) . .
C19 C20 C21 117.0(8) . .
C22 C21 C20 119.6(10) . .
C22 C21 H21 120.2 . .
C20 C21 H21 120.2 . .
C21 C22 C23 120.1(10) . .
C21 C22 H22 119.9 . .
C23 C22 H22 119.9 . .
C24 C23 C22 121.6(10) . .
C24 C23 N3 115.4(9) . .
C22 C23 N3 122.8(9) . .
C23 C24 C19 119.9(10) . .
C23 C24 H24 120.1 . .
C19 C24 H24 120.1 . .
O6 C25 O5 117.7(9) . .
O6 C25 C27 121.1(9) . .
O5 C25 C27 121.2(9) . .
O6 C25 Zn3 50.0(5) . .
O5 C25 Zn3 69.2(5) . .
C27 C25 Zn3 164.3(8) . .
O4 C26 C27 124.3(9) . .
O4 C26 C31 119.0(9) . .
C27 C26 C31 116.5(8) . .
C28 C27 C26 122.3(9) . .
C28 C27 C25 114.7(9) . .
C26 C27 C25 123.0(9) . .
C29 C28 C27 118.0(10) . .
C29 C28 H28 121.0 . .
C27 C28 H28 121.0 . .
C28 C29 C30 121.0(10) . .
C28 C29 N5 116.2(10) . .
C30 C29 N5 122.5(10) . .
C31 C30 C29 119.9(10) . .
C31 C30 H30 120.1 . .
C29 C30 H30 120.1 . .
C30 C31 C26 122.1(10) . .
C30 C31 H31 118.9 . .
C26 C31 H31 118.9 . .
N11 C49 C50 124.9(13) . .
N11 C49 H49 117.6 . .
C50 C49 H49 117.6 . .
C51 C50 C49 122.5(14) . .
C51 C50 H50 118.8 . .
C49 C50 H50 118.8 . .
C50 C51 C52 114.5(13) . .
C50 C51 C56 125.6(12) . .
C52 C51 C56 119.8(11) . .
C53 C52 C51 121.0(14) . .
C53 C52 H52 119.5 . .
C51 C52 H52 119.5 . .
N11 C53 C52 124.1(15) . .
N11 C53 H53 118.0 . .
C52 C53 H53 118.0 . .
N12 C54 C55 127.3(13) . .
N12 C54 H54 116.3 . .
C55 C54 H54 116.3 . .
C56 C55 C54 122.0(13) . .
C56 C55 H55 119.0 . .
C54 C55 H55 119.0 . .
C57 C56 C55 111.6(12) . .
C57 C56 C51 123.8(10) . .
C55 C56 C51 123.7(11) . .
C56 C57 C58 121.8(12) . .
C56 C57 H57 119.1 . .
C58 C57 H57 119.1 . .
N12 C58 C57 125.7(12) . .
N12 C58 H58 117.1 . .
C57 C58 H58 117.1 . .
O8 C59 O7 117.7(10) . .
O8 C59 C60 117.2(10) . .
O7 C59 C60 125.1(12) . .
O8 C59 Zn3 54.6(5) . .
O7 C59 Zn3 63.5(6) . .
C60 C59 Zn3 171.0(9) . .
C61 C60 C65 118.7(9) . .
C61 C60 C59 121.6(12) . .
C65 C60 C59 119.8(10) . .
C60 C61 C62 126.1(11) . .
C60 C61 H61 117.0 . .
C62 C61 H61 117.0 . .
N1 C62 C63 125.1(9) . .
N1 C62 C61 118.8(11) . .
C63 C62 C61 116.1(10) . .
C62 C63 C64 123.2(10) . .
C62 C63 H63 118.4 . .
C64 C63 H63 118.4 . .
C63 C64 C65 119.4(12) . .
C63 C64 H64 120.3 . .
C65 C64 H64 120.3 . .
O9 C65 C64 116.1(10) . .
O9 C65 C60 127.2(9) . .
C64 C65 C60 116.6(10) . .
N2 N1 C62 121.2(11) 1_554 .
N4 N3 C23 115.8(8) . .
N3 N4 C14 111.4(9) . .
N6 N5 C29 116.8(9) 1_655 .
C53 N11 C49 112.8(13) . .
C53 N11 Zn4 119.2(10) . 1_565
C49 N11 Zn4 127.8(9) . 1_565
C54 N12 C58 110.9(12) . .
C54 N12 Zn3 125.4(9) . .
C58 N12 Zn3 123.7(8) . .
C26 O4 Zn2 123.6(6) . .
C25 O5 Zn2 127.3(7) . .
C25 O5 Zn3 81.2(6) . .
Zn2 O5 Zn3 136.2(4) . .
C25 O6 Zn3 101.8(6) . .
C59 O7 Zn4 128.2(8) . .
C59 O7 Zn3 85.9(7) . .
Zn4 O7 Zn3 145.6(4) . .
C59 O8 Zn3 95.9(7) . .
C65 O9 Zn4 129.2(7) . .
C20 O13 Zn1 128.3(6) . .
C18 O14 Zn1 130.1(6) . .
C18 O14 Zn4 87.5(5) . .
Zn1 O14 Zn4 140.2(3) . .
C18 O15 Zn4 94.1(6) . .
C11 O16 Zn5 100.7(6) . 1_655
C11 O17 Zn1 129.7(7) . 1_655
C11 O17 Zn5 82.3(5) . 1_655
Zn1 O17 Zn5 137.2(4) 1_655 1_655
C17 O18 Zn1 124.7(6) . 1_655
O13 Zn1 O17 86.6(3) . 1_455
O13 Zn1 O14 90.1(3) . .
O17 Zn1 O14 160.2(4) 1_455 .
O13 Zn1 O18 163.9(4) . 1_455
O17 Zn1 O18 87.9(3) 1_455 1_455
O14 Zn1 O18 90.0(3) . 1_455
O13 Zn1 N10 97.7(4) . .
O17 Zn1 N10 106.9(4) 1_455 .
O14 Zn1 N10 92.8(4) . .
O18 Zn1 N10 98.4(4) 1_455 .
O6 Zn3 N12 93.9(4) . .
O6 Zn3 O22 134.9(3) . .
N12 Zn3 O22 99.6(4) . .
O6 Zn3 O8 111.8(3) . .
N12 Zn3 O8 93.8(3) . .
O22 Zn3 O8 109.9(3) . .
O6 Zn3 O7 94.9(3) . .
N12 Zn3 O7 153.8(3) . .
O22 Zn3 O7 91.5(3) . .
O8 Zn3 O7 60.0(3) . .
O6 Zn3 O5 57.2(3) . .
N12 Zn3 O5 90.3(3) . .
O22 Zn3 O5 79.8(3) . .
O8 Zn3 O5 168.6(3) . .
O7 Zn3 O5 115.1(3) . .
O6 Zn3 C59 103.3(3) . .
N12 Zn3 C59 123.1(4) . .
O22 Zn3 C59 104.6(3) . .
O8 Zn3 C59 29.5(3) . .
O7 Zn3 C59 30.6(3) . .
O5 Zn3 C59 144.0(4) . .
O6 Zn3 C25 28.1(3) . .
N12 Zn3 C25 88.4(4) . .
O22 Zn3 C25 109.2(3) . .
O8 Zn3 C25 139.8(3) . .
O7 Zn3 C25 110.3(3) . .
O5 Zn3 C25 29.6(3) . .
C59 Zn3 C25 128.3(4) . .
O9 Zn4 O7 89.9(3) . .
O9 Zn4 O21 108.7(3) . .
O7 Zn4 O21 88.7(3) . .
O9 Zn4 N11 89.2(4) . 1_545
O7 Zn4 N11 178.4(4) . 1_545
O21 Zn4 N11 90.3(3) . 1_545
O9 Zn4 O15 105.9(3) . .
O7 Zn4 O15 90.5(3) . .
O21 Zn4 O15 145.3(3) . .
N11 Zn4 O15 91.0(4) 1_545 .
O9 Zn4 O14 162.5(3) . .
O7 Zn4 O14 82.0(3) . .
O21 Zn4 O14 86.6(3) . .
N11 Zn4 O14 99.2(4) 1_545 .
O15 Zn4 O14 59.0(3) . .
O9 Zn4 C18 133.9(4) . .
O7 Zn4 C18 85.6(3) . .
O21 Zn4 C18 116.9(3) . .
N11 Zn4 C18 95.9(4) 1_545 .
O15 Zn4 C18 28.6(3) . .
O14 Zn4 C18 30.4(3) . .

loop_
_geom_bond_atom_site_label_1
_geom_bond_atom_site_label_2
_geom_bond_distance
_geom_bond_site_symmetry_2
C68 C69 1.342(16) .
C68 C67 1.428(16) .
C68 H68 0.9300 .
C67 C72 1.400(16) .
C67 C66 1.470(15) .
O10 C72 1.253(13) .
O10 Zn6 1.921(8) .
C72 C71 1.492(14) .
C71 C70 1.350(18) .
C71 H71 0.9300 .
C70 C69 1.393(19) .
C70 H70 0.9300 .
C69 N2 1.383(13) .
N2 N1 1.202(12) 1_556
O3 C34 1.284(11) .
O3 Zn2 2.024(7) .
C34 C35 1.363(15) .
C34 C33 1.419(14) .
C35 C36 1.347(16) .
C35 H35 0.9300 .
C33 C32 1.438(14) .
C33 C38 1.450(14) .
C38 C37 1.406(14) .
C38 H38 0.9300 .
C36 C37 1.417(14) .
C36 H36 0.9300 .
C37 N6 1.388(12) .
N6 N5 1.259(11) 1_455
O19 Zn5 2.015(8) .
Zn5 O16 2.033(7) 1_455
Zn5 O12 2.060(7) .
Zn5 N8 2.088(7) 1_545
Zn5 O11 2.231(9) .
Zn5 O17 2.411(7) 1_455
Zn5 C66 2.555(12) .
Zn5 C11 2.569(10) 1_455
O12 C66 1.296(17) .
O11 C66 1.311(14) .
O11 Zn6 2.126(9) .
O20 Zn6 2.091(8) .
Zn6 O1 2.072(7) .
Zn6 N7 2.158(7) .
Zn6 O2 2.434(7) .
O2 C32 1.288(12) .
O2 Zn2 1.947(7) .
C32 O1 1.272(13) .
N7 C6 1.3900 .
N7 C10 1.3900 .
C6 C7 1.3900 .
C6 H6 0.9300 .
C7 C8 1.3900 .
C7 H7 0.9300 .
C8 C9 1.3900 .
C8 C3 1.489(9) .
C9 C10 1.3900 .
C9 H9 0.9300 .
C10 H10 0.9300 .
N8 C1 1.3900 .
N8 C5 1.3900 .
N8 Zn5 2.088(7) 1_565
C1 C2 1.3900 .
C1 H1 0.9300 .
C2 C3 1.3900 .
C2 H2 0.9300 .
C3 C4 1.3900 .
C4 C5 1.3900 .
C4 H4 0.9300 .
C5 H5 0.9300 .
C40 C41 1.27(2) .
C40 C39 1.33(2) .
C40 H40 0.9300 .
C39 N9 1.306(17) .
C39 H39 0.9300 .
N9 C43 1.274(18) .
N9 Zn2 2.115(12) 1_545
C43 C42 1.28(2) .
C43 H43 0.9300 .
C47 C48 1.38(2) .
C47 C46 1.460(19) .
C47 H47 0.9300 .
C48 N10 1.389(16) .
C48 H48 0.9300 .
C46 C45 1.369(19) .
C46 C41 1.486(16) .
N10 C44 1.321(16) .
N10 Zn1 2.108(12) .
C45 C44 1.34(2) .
C45 H45 0.9300 .
C44 H44 0.9300 .
C42 C41 1.458(19) .
C42 H42 0.9300 .
Zn2 O4 2.004(7) .
Zn2 O5 2.013(7) .
Zn2 N9 2.115(12) 1_565
C11 O16 1.239(12) .
C11 O17 1.266(12) .
C11 C12 1.501(13) .
C11 Zn5 2.569(10) 1_655
C12 C17 1.362(13) .
C12 C13 1.390(13) .
C13 C14 1.400(14) .
C13 H13 0.9300 .
C14 C15 1.373(15) .
C14 N4 1.422(12) .
C15 C16 1.337(14) .
C15 H15 0.9300 .
C16 C17 1.462(14) .
C16 H16 0.9300 .
C17 O18 1.309(11) .
C18 O15 1.222(12) .
C18 O14 1.291(11) .
C18 C19 1.515(13) .
C18 Zn4 2.547(9) .
C19 C24 1.385(13) .
C19 C20 1.389(13) .
C20 O13 1.366(11) .
C20 C21 1.475(14) .
C21 C22 1.362(14) .
C21 H21 0.9300 .
C22 C23 1.376(15) .
C22 H22 0.9300 .
C23 C24 1.362(15) .
C23 N3 1.449(13) .
C24 H24 0.9300 .
C25 O6 1.236(13) .
C25 O5 1.282(12) .
C25 C27 1.516(15) .
C25 Zn3 2.566(11) .
C26 O4 1.333(11) .
C26 C27 1.415(14) .
C26 C31 1.419(14) .
C27 C28 1.405(14) .
C28 C29 1.393(15) .
C28 H28 0.9300 .
C29 C30 1.403(16) .
C29 N5 1.420(14) .
C30 C31 1.362(15) .
C30 H30 0.9300 .
C31 H31 0.9300 .
C49 N11 1.335(17) .
C49 C50 1.35(2) .
C49 H49 0.9300 .
C50 C51 1.305(18) .
C50 H50 0.9300 .
C51 C52 1.372(18) .
C51 C56 1.467(16) .
C52 C53 1.37(2) .
C52 H52 0.9300 .
C53 N11 1.314(17) .
C53 H53 0.9300 .
C54 N12 1.291(17) .
C54 C55 1.39(2) .
C54 H54 0.9300 .
C55 C56 1.384(17) .
C55 H55 0.9300 .
C56 C57 1.376(17) .
C57 C58 1.392(18) .
C57 H57 0.9300 .
C58 N12 1.363(16) .
C58 H58 0.9300 .
C59 O8 1.249(14) .
C59 O7 1.289(14) .
C59 C60 1.471(14) .
C59 Zn3 2.522(11) .
C60 C61 1.367(16) .
C60 C65 1.466(16) .
C61 C62 1.396(14) .
C61 H61 0.9300 .
C62 N1 1.351(15) .
C62 C63 1.387(16) .
C63 C64 1.418(15) .
C63 H63 0.9300 .
C64 C65 1.462(15) .
C64 H64 0.9300 .
C65 O9 1.270(13) .
N1 N2 1.202(12) 1_554
N3 N4 1.226(12) .
N5 N6 1.259(11) 1_655
N11 Zn4 2.106(11) 1_565
N12 Zn3 2.015(11) .
O5 Zn3 2.427(7) .
O6 Zn3 2.009(7) .
O7 Zn4 2.030(10) .
O7 Zn3 2.263(9) .
O8 Zn3 2.067(7) .
O9 Zn4 1.947(8) .
O13 Zn1 1.951(7) .
O14 Zn1 2.016(6) .
O14 Zn4 2.252(7) .
O15 Zn4 2.150(7) .
O16 Zn5 2.033(7) 1_655
O17 Zn1 1.967(7) 1_655
O17 Zn5 2.411(7) 1_655
O18 Zn1 2.020(6) 1_655
O21 Zn4 2.087(7) .
O22 Zn3 2.026(7) .
Zn1 O17 1.967(7) 1_455
Zn1 O18 2.020(7) 1_455
Zn4 N11 2.106(11) 1_545

loop_
_geom_hbond_atom_site_label_D
_geom_hbond_atom_site_label_H
_geom_hbond_atom_site_label_A
_geom_hbond_distance_DH
_geom_hbond_distance_HA
_geom_hbond_distance_DA
_geom_hbond_angle_DHA
_geom_hbond_site_symmetry_A
C54 H54 O6 0.93 2.53 3.079(17) 117.7 .
C49 H49 O15 0.93 2.62 3.160(18) 117.6 1_565
C42 H42 N2 0.93 2.67 3.58(2) 165.2 2_547
C44 H44 O13 0.93 2.58 3.148(19) 119.5 .
C43 H43 O3 0.93 2.56 3.181(16) 124.3 1_545
C5 H5 O16 0.93 2.55 3.120(13) 120.0 1_465
C10 H10 O1 0.93 2.60 3.135(13) 117.4 .
C10 H10 O1 0.93 2.60 3.135(13) 117.4 .
C5 H5 O16 0.93 2.55 3.120(13) 120.0 1_465
C43 H43 O3 0.93 2.56 3.181(16) 124.3 1_545
C44 H44 O13 0.93 2.58 3.148(19) 119.5 .
C42 H42 N2 0.93 2.67 3.58(2) 165.2 2_547
C49 H49 O15 0.93 2.62 3.160(18) 117.6 1_565
C54 H54 O6 0.93 2.53 3.079(17) 117.7 .

loop_
_geom_torsion_atom_site_label_1
_geom_torsion_atom_site_label_2
_geom_torsion_atom_site_label_3
_geom_torsion_atom_site_label_4
_geom_torsion
_geom_torsion_site_symmetry_1
_geom_torsion_site_symmetry_4
C69 C68 C67 C72 -0.5(17) . .
C69 C68 C67 C66 -177.1(10) . .
Zn6 O10 C72 C67 9.3(18) . .
Zn6 O10 C72 C71 -168.5(8) . .
C68 C67 C72 O10 -178.8(11) . .
C66 C67 C72 O10 -2.4(17) . .
C68 C67 C72 C71 -0.9(15) . .
C66 C67 C72 C71 175.5(9) . .
O10 C72 C71 C70 -178.5(12) . .
C67 C72 C71 C70 3.5(16) . .
C72 C71 C70 C69 -4.4(19) . .
C67 C68 C69 N2 -180.0(10) . .
C67 C68 C69 C70 -0.3(18) . .
C71 C70 C69 C68 2.8(19) . .
C71 C70 C69 N2 -177.6(11) . .
C68 C69 N2 N1 179.3(11) . 1_556
C70 C69 N2 N1 -0.3(18) . 1_556
Zn2 O3 C34 C35 176.3(8) . .
Zn2 O3 C34 C33 -0.2(16) . .
O3 C34 C35 C36 -179.4(13) . .
C33 C34 C35 C36 -3(2) . .
O3 C34 C33 C32 -5.7(19) . .
C35 C34 C33 C32 177.7(12) . .
O3 C34 C33 C38 -176.5(10) . .
C35 C34 C33 C38 6.9(16) . .
C34 C33 C38 C37 -10.9(17) . .
C32 C33 C38 C37 177.1(11) . .
C34 C35 C36 C37 1(2) . .
C33 C38 C37 N6 179.5(11) . .
C33 C38 C37 C36 9.8(19) . .
C35 C36 C37 N6 -172.9(13) . .
C35 C36 C37 C38 -4.8(19) . .
C38 C37 N6 N5 -171.1(11) . 1_455
C36 C37 N6 N5 -2.9(19) . 1_455
Zn5 O12 C66 O11 -3.1(10) . .
Zn5 O12 C66 C67 177.8(8) . .
Zn6 O11 C66 O12 178.0(7) . .
Zn5 O11 C66 O12 2.9(9) . .
Zn6 O11 C66 C67 -2.9(14) . .
Zn5 O11 C66 C67 -178.1(9) . .
Zn6 O11 C66 Zn5 175.1(8) . .
C72 C67 C66 O12 178.6(11) . .
C68 C67 C66 O12 -4.8(15) . .
C72 C67 C66 O11 -0.4(16) . .
C68 C67 C66 O11 176.2(10) . .
Zn2 O2 C32 O1 -162.1(8) . .
Zn6 O2 C32 O1 1.8(10) . .
Zn2 O2 C32 C33 11.1(17) . .
Zn6 O2 C32 C33 175.1(11) . .
C34 C33 C32 O1 173.5(11) . .
C38 C33 C32 O1 -15.7(17) . .
C34 C33 C32 O2 0.4(19) . .
C38 C33 C32 O2 171.2(10) . .
C10 N7 C6 C7 0.0 . .
Zn6 N7 C6 C7 175.4(6) . .
N7 C6 C7 C8 0.0 . .
C6 C7 C8 C9 0.0 . .
C6 C7 C8 C3 -177.3(9) . .
C7 C8 C9 C10 0.0 . .
C3 C8 C9 C10 177.4(9) . .
C8 C9 C10 N7 0.0 . .
C6 N7 C10 C9 0.0 . .
Zn6 N7 C10 C9 -175.3(6) . .
O2 C32 O1 Zn6 -2.2(12) . .
C33 C32 O1 Zn6 -175.3(9) . .
C5 N8 C1 C2 0.0 . .
Zn5 N8 C1 C2 177.0(5) 1_565 .
N8 C1 C2 C3 0.0 . .
C1 C2 C3 C4 0.0 . .
C1 C2 C3 C8 -176.3(8) . .
C9 C8 C3 C4 31.1(10) . .
C7 C8 C3 C4 -151.6(6) . .
C9 C8 C3 C2 -152.6(6) . .
C7 C8 C3 C2 24.7(9) . .
C2 C3 C4 C5 0.0 . .
C8 C3 C4 C5 176.4(8) . .
C3 C4 C5 N8 0.0 . .
C1 N8 C5 C4 0.0 . .
Zn5 N8 C5 C4 -177.1(5) 1_565 .
C41 C40 C39 N9 -15(3) . .
C40 C39 N9 C43 9(3) . .
C40 C39 N9 Zn2 -164.5(15) . 1_545
C39 N9 C43 C42 0(3) . .
Zn2 N9 C43 C42 173.7(18) 1_545 .
C46 C47 C48 N10 -4(2) . .
C48 C47 C46 C45 9(2) . .
C48 C47 C46 C41 -175.7(13) . .
C47 C48 N10 C44 -3(2) . .
C47 C48 N10 Zn1 170.0(13) . .
C47 C46 C45 C44 -7(2) . .
C41 C46 C45 C44 177.5(14) . .
C48 N10 C44 C45 5(2) . .
Zn1 N10 C44 C45 -167.8(14) . .
C46 C45 C44 N10 0(3) . .
N9 C43 C42 C41 -4(3) . .
C39 C40 C41 C42 11(3) . .
C39 C40 C41 C46 -177.7(17) . .
C43 C42 C41 C40 -1(3) . .
C43 C42 C41 C46 -173.5(16) . .
C45 C46 C41 C40 -9(2) . .
C47 C46 C41 C40 175.9(19) . .
C45 C46 C41 C42 161.9(17) . .
C47 C46 C41 C42 -13.2(18) . .
O16 C11 C12 C17 -174.9(12) . .
O17 C11 C12 C17 1.3(18) . .
Zn5 C11 C12 C17 -130(3) 1_655 .
O16 C11 C12 C13 1.5(17) . .
O17 C11 C12 C13 177.7(11) . .
Zn5 C11 C12 C13 47(4) 1_655 .
C17 C12 C13 C14 -2.3(17) . .
C11 C12 C13 C14 -178.9(11) . .
C12 C13 C14 C15 4.8(18) . .
C12 C13 C14 N4 178.8(10) . .
C13 C14 C15 C16 -6(2) . .
N4 C14 C15 C16 -179.0(13) . .
C14 C15 C16 C17 4(2) . .
C13 C12 C17 O18 -176.7(11) . .
C11 C12 C17 O18 -0.4(19) . .
C13 C12 C17 C16 0.5(16) . .
C11 C12 C17 C16 176.8(11) . .
C15 C16 C17 O18 175.9(13) . .
C15 C16 C17 C12 -2(2) . .
O15 C18 C19 C24 6.6(16) . .
O14 C18 C19 C24 -172.0(11) . .
O15 C18 C19 C20 -168.3(11) . .
O14 C18 C19 C20 13.1(17) . .
C24 C19 C20 O13 -179.7(12) . .
C18 C19 C20 O13 -5.1(19) . .
C24 C19 C20 C21 4.0(18) . .
C18 C19 C20 C21 178.7(11) . .
O13 C20 C21 C22 -179.8(13) . .
C19 C20 C21 C22 -3(2) . .
C20 C21 C22 C23 5(2) . .
C21 C22 C23 C24 -8(2) . .
C21 C22 C23 N3 177.7(13) . .
C22 C23 C24 C19 9(2) . .
N3 C23 C24 C19 -176.5(11) . .
C20 C19 C24 C23 -7(2) . .
C18 C19 C24 C23 177.9(11) . .
O4 C26 C27 C28 -176.2(12) . .
C31 C26 C27 C28 -1.3(19) . .
O4 C26 C27 C25 4(2) . .
C31 C26 C27 C25 179.3(12) . .
O6 C25 C27 C28 -0.6(18) . .
O5 C25 C27 C28 179.8(12) . .
Zn3 C25 C27 C28 -52(3) . .
O6 C25 C27 C26 178.8(12) . .
O5 C25 C27 C26 -0.8(19) . .
Zn3 C25 C27 C26 127(3) . .
C26 C27 C28 C29 -2(2) . .
C25 C27 C28 C29 177.2(11) . .
C27 C28 C29 C30 5(2) . .
C27 C28 C29 N5 178.7(11) . .
C28 C29 C30 C31 -5(2) . .
N5 C29 C30 C31 -177.7(14) . .
C29 C30 C31 C26 1(2) . .
O4 C26 C31 C30 177.2(14) . .
C27 C26 C31 C30 2(2) . .
N11 C49 C50 C51 -4(3) . .
C49 C50 C51 C52 0(3) . .
C49 C50 C51 C56 179.3(16) . .
C50 C51 C52 C53 2(3) . .
C56 C51 C52 C53 -177.1(18) . .
C51 C52 C53 N11 -1(3) . .
N12 C54 C55 C56 -9(3) . .
C54 C55 C56 C57 10(2) . .
C54 C55 C56 C51 179.4(16) . .
C50 C51 C56 C57 158.2(16) . .
C52 C51 C56 C57 -23(2) . .
C50 C51 C56 C55 -10(2) . .
C52 C51 C56 C55 168.5(17) . .
C55 C56 C57 C58 -6(2) . .
C51 C56 C57 C58 -175.6(14) . .
C56 C57 C58 N12 1(3) . .
O8 C59 C60 C61 4.7(16) . .
O7 C59 C60 C61 -179.0(11) . .
O8 C59 C60 C65 -176.2(10) . .
O7 C59 C60 C65 0.1(17) . .
C65 C60 C61 C62 1.4(18) . .
C59 C60 C61 C62 -179.5(11) . .
C60 C61 C62 N1 179.3(11) . .
C60 C61 C62 C63 -1.1(18) . .
N1 C62 C63 C64 -179.7(11) . .
C61 C62 C63 C64 0.7(18) . .
C62 C63 C64 C65 -0.7(17) . .
C63 C64 C65 O9 176.8(10) . .
C63 C64 C65 C60 1.0(15) . .
C61 C60 C65 O9 -176.6(11) . .
C59 C60 C65 O9 4.3(17) . .
C61 C60 C65 C64 -1.3(15) . .
C59 C60 C65 C64 179.6(9) . .
C63 C62 N1 N2 1.8(19) . 1_554
C61 C62 N1 N2 -178.6(11) . 1_554
C24 C23 N3 N4 -177.1(12) . .
C22 C23 N3 N4 -2.9(18) . .
C23 N3 N4 C14 178.5(9) . .
C15 C14 N4 N3 -3.6(18) . .
C13 C14 N4 N3 -176.8(10) . .
C28 C29 N5 N6 -176.3(11) . 1_655
C30 C29 N5 N6 -3(2) . 1_655
C52 C53 N11 C49 -3(3) . .
C52 C53 N11 Zn4 172.8(17) . 1_565
C50 C49 N11 C53 5(2) . .
C50 C49 N11 Zn4 -169.8(14) . 1_565
C55 C54 N12 C58 3(3) . .
C55 C54 N12 Zn3 -176.3(15) . .
C57 C58 N12 C54 1(2) . .
C57 C58 N12 Zn3 -179.5(12) . .
C27 C26 O4 Zn2 -29.7(17) . .
C31 C26 O4 Zn2 155.6(9) . .
O6 C25 O5 Zn2 -155.8(9) . .
C27 C25 O5 Zn2 23.7(17) . .
Zn3 C25 O5 Zn2 -143.1(9) . .
O6 C25 O5 Zn3 -12.7(11) . .
C27 C25 O5 Zn3 166.9(11) . .
O5 C25 O6 Zn3 15.6(13) . .
C27 C25 O6 Zn3 -164.0(10) . .
O8 C59 O7 Zn4 178.0(8) . .
C60 C59 O7 Zn4 1.8(16) . .
Zn3 C59 O7 Zn4 -174.9(8) . .
O8 C59 O7 Zn3 -7.1(10) . .
C60 C59 O7 Zn3 176.7(10) . .
O7 C59 O8 Zn3 7.8(11) . .
C60 C59 O8 Zn3 -175.7(8) . .
C64 C65 O9 Zn4 174.4(8) . .
C60 C65 O9 Zn4 -10.3(17) . .
C19 C20 O13 Zn1 0.6(18) . .
C21 C20 O13 Zn1 176.8(9) . .
O15 C18 O14 Zn1 164.9(8) . .
C19 C18 O14 Zn1 -16.5(16) . .
Zn4 C18 O14 Zn1 165.8(10) . .
O15 C18 O14 Zn4 -0.9(11) . .
C19 C18 O14 Zn4 177.7(9) . .
O14 C18 O15 Zn4 1.0(11) . .
C19 C18 O15 Zn4 -177.6(9) . .
O17 C11 O16 Zn5 -8.4(14) . 1_655
C12 C11 O16 Zn5 167.9(9) . 1_655
O16 C11 O17 Zn1 155.1(10) . 1_655
C12 C11 O17 Zn1 -21.1(17) . 1_655
Zn5 C11 O17 Zn1 148.2(10) 1_655 1_655
O16 C11 O17 Zn5 7.0(12) . 1_655
C12 C11 O17 Zn5 -169.3(11) . 1_655
C12 C17 O18 Zn1 17.6(17) . 1_655
C16 C17 O18 Zn1 -159.6(9) . 1_655

loop_
_platon_squeeze_void_nr
_platon_squeeze_void_average_x
_platon_squeeze_void_average_y
_platon_squeeze_void_average_z
_platon_squeeze_void_volume
_platon_squeeze_void_count_electrons
_platon_squeeze_void_content
1 0.500 0.118 0.503 1863 1025 ' '
